data_2204580
loop_
_publ_author_name
'Goriounova, Alexandra'
'Held, Peter'
'Becker, Petra'
'Bohat\'y, Ladislav'

_publ_section_title
;
Europium triborate, EuB~3~O~6~
;
_journal_issue 11
_journal_name_full 'Acta Crystallographica, Section E'
_journal_page_first i131
_journal_page_last i133
_journal_paper_doi 10.1107/S1600536804024353
_journal_volume 60
_journal_year 2004
_chemical_formula_iupac 'Eu B3 O6'
_chemical_formula_moiety 'B3 Eu O6'
_chemical_formula_structural 'Eu (B3 O6)'
_chemical_formula_sum 'B3 Eu O6'
_chemical_formula_weight 280.38
_chemical_name_common
;
Europium(III) trioxoborate
;
_chemical_name_systematic
;
Europium(III) trioxoborate
;
_symmetry_cell_setting monoclinic
_symmetry_space_group_name_Hall '-I 2ya'
_symmetry_space_group_name_H-M 'I 1 2/a 1'
_atom_sites_solution_hydrogens none
_atom_sites_solution_primary direct
_atom_sites_solution_secondary difmap
_audit_creation_method SHELXL-97
_cell_angle_alpha 90.00
_cell_angle_beta 93.700(10)
_cell_angle_gamma 90.00
_cell_formula_units_Z 4
_cell_length_a 6.2830(9)
_cell_length_b 8.0331(6)
_cell_length_c 7.8406(7)
_cell_measurement_reflns_used 25
_cell_measurement_temperature 293(2)
_cell_measurement_theta_max 30.10
_cell_measurement_theta_min 24.84
_cell_volume 394.91(7)
_computing_cell_refinement 'MACH3 Server Software'
_computing_data_collection 'MACH3 Server Software (Enraf-Nonius, 1993)'
_computing_data_reduction 'MolEN (Fair, 1990)'
_computing_molecular_graphics 'ATOMS (Dowty, 2002)'
_computing_publication_material SHELXL97
_computing_structure_refinement 'SHELXL97 (Sheldrick, 1997)'
_computing_structure_solution 'SHELXS97 (Sheldrick, 1997)'
_database_code_amcsd 0010438
_diffrn_ambient_temperature 293(2)
_diffrn_measured_fraction_theta_full 0.999
_diffrn_measured_fraction_theta_max 0.999
_diffrn_measurement_device_type 'Nonius MACH3 four-circle'
_diffrn_measurement_method \w/2\q
_diffrn_radiation_monochromator graphite
_diffrn_radiation_type MoK\a
_diffrn_radiation_wavelength 0.71073
_diffrn_reflns_av_R_equivalents 0.0696
_diffrn_reflns_av_sigmaI/netI 0.0388
_diffrn_reflns_limit_h_max 11
_diffrn_reflns_limit_h_min -11
_diffrn_reflns_limit_k_max 14
_diffrn_reflns_limit_k_min -14
_diffrn_reflns_limit_l_max 14
_diffrn_reflns_limit_l_min -14
_diffrn_reflns_number 4454
_diffrn_reflns_theta_full 39.94
_diffrn_reflns_theta_max 39.94
_diffrn_reflns_theta_min 3.64
_diffrn_standards_decay_% 1.0
_diffrn_standards_interval_count 100
_diffrn_standards_interval_time 60
_diffrn_standards_number 3
_exptl_absorpt_coefficient_mu 15.816
_exptl_absorpt_correction_T_max 0.128
_exptl_absorpt_correction_T_min 0.068
_exptl_absorpt_correction_type psi-scan
_exptl_absorpt_process_details '(MolEN; Fair, 1990)'
_exptl_crystal_colour colourless
_exptl_crystal_density_diffrn 4.716
_exptl_crystal_density_method 'not measured'
_exptl_crystal_description parallelepiped
_exptl_crystal_F_000 504
_exptl_crystal_size_max 0.18
_exptl_crystal_size_mid 0.15
_exptl_crystal_size_min 0.13
_refine_diff_density_max 4.495
_refine_diff_density_min -3.864
_refine_ls_extinction_coef 0.0093(13)
_refine_ls_extinction_expression Fc^*^=kFc[1+0.001xFc^2^\l^3^/sin(2\q)]^-1/4^
_refine_ls_extinction_method SHELXL97
_refine_ls_goodness_of_fit_ref 1.089
_refine_ls_matrix_type full
_refine_ls_number_parameters 48
_refine_ls_number_reflns 1222
_refine_ls_number_restraints 0
_refine_ls_restrained_S_all 1.089
_refine_ls_R_factor_all 0.0497
_refine_ls_R_factor_gt 0.0473
_refine_ls_shift/su_max 0.000
_refine_ls_shift/su_mean 0.000
_refine_ls_structure_factor_coef Fsqd
_refine_ls_weighting_details 'w = 1/[\s^2^(Fo^2^)+(0.0606P)^2^+3.5865P] where P = (Fo^2^+2Fc^2^)/3'
_refine_ls_weighting_scheme calc
_refine_ls_wR_factor_gt 0.1048
_refine_ls_wR_factor_ref 0.1065
_reflns_number_gt 1140
_reflns_number_total 1222
_reflns_threshold_expression I>2\s(I)
_cod_data_source_file wm6032.cif
_cod_original_sg_symbol_H-M 'I 2/a'
_cod_database_code 2204580
_amcsd_formula_title EuB3O6

loop_
_space_group_symop_operation_xyz
x,y,z
1/2+x,1/2+y,1/2+z
1/2-x,y,-z
-x,1/2+y,1/2-z
1/2+x,-y,z
+x,1/2-y,1/2+z
-x,-y,-z
1/2-x,1/2-y,1/2-z

loop_
_atom_site_label
_atom_site_fract_x
_atom_site_fract_y
_atom_site_fract_z
_atom_site_U_iso_or_equiv
_atom_site_adp_type
_atom_site_calc_flag
_atom_site_refinement_flags
_atom_site_type_symbol
Eu 0.2500 0.29835(3) 0.5000 0.00430(10) Uani d S Eu
O1 -0.1029(6) 0.3881(5) 0.6044(4) 0.0080(5) Uani d . O
O2 0.3011(7) 0.0906(4) 0.2977(4) 0.0093(6) Uani d . O
O3 0.6057(7) 0.1862(5) 0.6011(4) 0.0072(5) Uani d . O
B1 0.3612(8) -0.0648(6) 0.2743(5) 0.0056(6) Uani d . B
B2 0.7500 0.2798(8) 0.5000 0.0040(9) Uani d S B

loop_
_atom_site_aniso_label
_atom_site_aniso_U_11
_atom_site_aniso_U_22
_atom_site_aniso_U_33
_atom_site_aniso_U_12
_atom_site_aniso_U_13
_atom_site_aniso_U_23
Eu 0.00551(18) 0.00524(15) 0.00330(13) 0.000 0.00048(7) 0.000
O1 0.0084(14) 0.0105(13) 0.0048(9) -0.0025(11) 0.0012(8) -0.0025(9)
O2 0.0169(16) 0.0054(12) 0.0067(10) 0.0034(12) 0.0011(9) -0.0006(9)
O3 0.0080(16) 0.0085(12) 0.0065(10) 0.0020(11) 0.0011(9) 0.0052(9)
B1 0.0087(19) 0.0060(15) 0.0027(12) 0.0005(14) 0.0006(11) -0.0001(10)
B2 0.008(3) 0.0029(19) 0.0020(17) 0.000 0.0007(15) 0.000

loop_
_atom_type_symbol
_atom_type_description
_atom_type_scat_dispersion_real
_atom_type_scat_dispersion_imag
_atom_type_scat_source
B B 0.0013 0.0007 'International Tables Vol C Tables 4.2.6.8 and 6.1.1.4'
O O 0.0106 0.0060 'International Tables Vol C Tables 4.2.6.8 and 6.1.1.4'
Eu Eu -0.1578 3.6682 'International Tables Vol C Tables 4.2.6.8 and 6.1.1.4'

loop_
_geom_angle_atom_site_label_1
_geom_angle_atom_site_label_2
_geom_angle_atom_site_label_3
_geom_angle_site_symmetry_1
_geom_angle_site_symmetry_3
_geom_angle
_geom_angle_publ_flag
O2 Eu O2 . 2_556 89.02(17) ?
O2 Eu O3 . 2_556 71.68(13) ?
O2 Eu O3 2_556 2_556 78.37(14) ?
O2 Eu O3 . . 78.37(14) ?
O2 Eu O3 2_556 . 71.68(13) ?
O3 Eu O3 2_556 . 137.59(18) ?
O2 Eu O2 . 8 150.82(13) ?
O2 Eu O2 2_556 8 68.61(14) ?
O3 Eu O2 2_556 8 118.95(13) ?
O3 Eu O2 . 8 76.93(13) ?
O2 Eu O2 . 7 68.61(14) ?
O2 Eu O2 2_556 7 150.82(13) ?
O3 Eu O2 2_556 7 76.93(13) ?
O3 Eu O2 . 7 118.95(13) ?
O2 Eu O2 8 7 138.23(16) ?
O2 Eu O1 . . 125.93(13) ?
O2 Eu O1 2_556 . 79.69(13) ?
O3 Eu O1 2_556 . 54.27(11) ?
O3 Eu O1 . . 142.26(11) ?
O2 Eu O1 8 . 69.92(12) ?
O2 Eu O1 7 . 98.01(12) ?
O2 Eu O1 . 2_556 79.69(13) ?
O2 Eu O1 2_556 2_556 125.93(13) ?
O3 Eu O1 2_556 2_556 142.26(11) ?
O3 Eu O1 . 2_556 54.27(11) ?
O2 Eu O1 8 2_556 98.01(12) ?
O2 Eu O1 7 2_556 69.92(12) ?
O1 Eu O1 . 2_556 146.77(18) ?
O2 Eu O1 . 6_665 141.85(12) ?
O2 Eu O1 2_556 6_665 120.15(10) ?
O3 Eu O1 2_556 6_665 133.93(12) ?
O3 Eu O1 . 6_665 87.70(12) ?
O2 Eu O1 8 6_665 51.94(10) ?
O2 Eu O1 7 6_665 88.41(10) ?
O1 Eu O1 . 6_665 85.88(8) ?
O1 Eu O1 2_556 6_665 63.58(13) ?
O2 Eu O1 . 5_566 120.15(10) ?
O2 Eu O1 2_556 5_566 141.85(12) ?
O3 Eu O1 2_556 5_566 87.70(12) ?
O3 Eu O1 . 5_566 133.93(12) ?
O2 Eu O1 8 5_566 88.41(10) ?
O2 Eu O1 7 5_566 51.94(10) ?
O1 Eu O1 . 5_566 63.58(13) ?
O1 Eu O1 2_556 5_566 85.88(8) ?
O1 Eu O1 6_665 5_566 50.73(14) ?
O2 Eu B1 . 8 159.05(14) ?
O2 Eu B1 2_556 8 93.25(11) ?
O3 Eu B1 2_556 8 129.16(12) ?
O3 Eu B1 . 8 82.58(13) ?
O2 Eu B1 8 8 24.70(11) ?
O2 Eu B1 7 8 114.42(11) ?
O1 Eu B1 . 8 74.90(12) ?
O1 Eu B1 2_556 8 82.15(12) ?
O1 Eu B1 6_665 8 27.32(10) ?
O1 Eu B1 5_566 8 68.49(10) ?
O2 Eu B1 . 7 93.25(11) ?
O2 Eu B1 2_556 7 159.05(15) ?
O3 Eu B1 2_556 7 82.58(13) ?
O3 Eu B1 . 7 129.16(13) ?
O2 Eu B1 8 7 114.42(11) ?
O2 Eu B1 7 7 24.70(11) ?
O1 Eu B1 . 7 82.15(12) ?
O1 Eu B1 2_556 7 74.90(12) ?
O1 Eu B1 6_665 7 68.49(10) ?
O1 Eu B1 5_566 7 27.32(10) ?
B1 Eu B1 8 7 92.01(17) ?
O2 B1 O3 . 5_656 126.6(4) y
O2 B1 O1 . 3_544 116.7(4) y
O3 B1 O1 5_656 3_544 116.7(4) y
O3 B2 O3 2_656 . 117.6(5) y
O3 B2 O1 2_656 2_556 113.1(2) y
O3 B2 O1 . 2_556 102.5(2) y
O3 B2 O1 2_656 1_655 102.5(2) y
O3 B2 O1 . 1_655 113.1(2) y
O1 B2 O1 2_556 1_655 107.9(5) y

loop_
_geom_bond_atom_site_label_1
_geom_bond_atom_site_label_2
_geom_bond_site_symmetry_2
_geom_bond_distance
_geom_bond_publ_flag
Eu O2 . 2.338(3) y
Eu O2 2_556 2.338(3) ?
Eu O3 2_556 2.492(4) ?
Eu O3 . 2.492(4) y
Eu O2 8 2.499(3) ?
Eu O2 7 2.499(3) y
Eu O1 . 2.518(4) y
Eu O1 2_556 2.518(4) ?
Eu O1 6_665 2.789(4) ?
Eu O1 5_566 2.789(4) y
Eu B1 8 3.082(4) ?
Eu B1 7 3.082(4) ?
B1 O1 3_544 1.415(5) y
B1 O2 . 1.322(6) y
B1 O3 5_656 1.388(6) y
B2 O1 1_655 1.478(5) y
B2 O3 2_656 1.451(5) y

loop_
_cod_related_entry_id
_cod_related_entry_database
_cod_related_entry_code
1 AMCSD 0010438
